data_7717005
loop_
_publ_author_name
'Fan, Qingqing'
'Li, Qingshuang'
'Sun, Hongjian'
'Li, Xiaoyan'

_publ_section_title
;
 Dinitrogen silylation catalyzed by silylene cobalt(I) and silylene
 iron(I) chlorides.
;
_journal_issue 39
_journal_name_full 'Dalton transactions (Cambridge, England : 2003)'
_journal_page_first 16261
_journal_page_last 16270
_journal_paper_doi 10.1039/d4dt02057j
_journal_volume 53
_journal_year 2024
_chemical_formula_moiety 'C38 H68 Cl3 Fe N4 P2 Si2'
_chemical_formula_sum 'C38 H68 Cl3 Fe N4 P2 Si2'
_chemical_formula_weight 861.28
_space_group_crystal_system monoclinic
_space_group_IT_number 14
_space_group_name_Hall '-P 2ybc'
_space_group_name_H-M_alt 'P 1 21/c 1'
_atom_sites_solution_hydrogens geom
_atom_sites_solution_primary iterative
_audit_creation_date 2024-06-28
_audit_creation_method
;
Olex2 1.3
(compiled 2020.11.12 svn.r5f609507 for OlexSys, GUI svn.r6408)
;
_audit_update_record
;
2024-06-28 deposited with the CCDC.	2024-09-11 downloaded from the CCDC.
;
_cell_angle_alpha 90
_cell_angle_beta 92.5530(10)
_cell_angle_gamma 90
_cell_formula_units_Z 4
_cell_length_a 13.6644(2)
_cell_length_b 20.2740(3)
_cell_length_c 16.7641(2)
_cell_measurement_reflns_used 18494
_cell_measurement_temperature 173.00(10)
_cell_measurement_theta_max 75.7720
_cell_measurement_theta_min 3.2470
_cell_volume 4639.58(11)
_computing_cell_refinement 'CrysAlisPro 1.171.42.49 (Rigaku OD, 2022)'
_computing_data_collection 'CrysAlisPro 1.171.42.49 (Rigaku OD, 2022)'
_computing_data_reduction 'CrysAlisPro 1.171.42.49 (Rigaku OD, 2022)'
_computing_molecular_graphics 'Olex2 1.3 (Dolomanov et al., 2009)'
_computing_publication_material 'Olex2 1.3 (Dolomanov et al., 2009)'
_computing_structure_refinement 'SHELXL 2018/3 (Sheldrick, 2015)'
_computing_structure_solution 'olex2.solve 1.3 (Bourhis et al., 2015)'
_diffrn_ambient_temperature 173.15
_diffrn_detector_area_resol_mean 10.0000
_diffrn_detector_type HyPix
_diffrn_measured_fraction_theta_full 0.996
_diffrn_measured_fraction_theta_max 0.945
_diffrn_measurement_details
;
List of Runs (angles in degrees, time in seconds):

  # Type    Start    End  Width  t~exp~   \w     \q     \k     \f   Frames
#--------------------------------------------------------------------------
  1  \w    -27.00  17.00   0.50    0.10    --  -48.42  19.00 150.00   88
  2  \w    -65.00 -38.00   0.50    0.50    --  -91.75  57.00  90.00   54
  3  \w    -60.00 -25.00   0.50    0.50    --  -91.75  57.00 -30.00   70
  4  \w    -22.00   4.00   0.50    0.10    --  -48.42  19.00-180.00   52
  5  \w    -54.00 -26.00   0.50    0.50    --  -91.75  57.00-120.00   56
  6  \w   -152.00 -85.00   0.50    0.50    --  -91.75 -38.00   0.00  134
  7  \w   -160.00-112.00   0.50    0.50    --  -91.75 -85.00 -55.00   96
  8  \w   -120.00 -74.00   0.50    0.10    --  -48.42-125.00  30.00   92
  9  \w   -120.00 -74.00   0.50    0.10    --  -48.42-125.00  90.00   92
 10  \w   -165.00 -83.00   0.50    0.50    --  -91.75 -38.00 -30.00  164
 11  \w    -69.00 -44.00   0.50    0.50    --  -91.75  85.00  64.00   50
 12  \w    -75.00  24.00   0.50    0.10    --  -48.42  85.00  64.00  198
 13  \w     36.00  62.00   0.50    0.50    --  106.65 -77.00-150.00   52
 14  \w     36.00  61.00   0.50    0.50    --  106.65 -57.00-150.00   50
 15  \w     65.00 105.00   0.50    0.50    --  106.65 -77.00-150.00   80
 16  \w     37.00  66.00   0.50    0.50    --  106.65 -57.00 -30.00   58
 17  \w     37.00  63.00   0.50    0.50    --  106.65 -57.00   0.00   52
 18  \w     36.00  62.00   0.50    0.50    --  106.65 -57.00  90.00   52
 19  \w     34.00  93.00   0.50    0.10    --   48.42-125.00  60.00  118
 20  \w     46.00  71.00   0.50    0.10    --   48.42 -85.00 -55.00   50
 21  \w      4.00  40.00   0.50    0.10    --   48.42 -85.00 -55.00   72
 22  \w     57.00 128.00   0.50    0.50    --  106.65 -85.00 -55.00  142
 23  \w    104.00 176.00   0.50    0.50    --  106.65  38.00-180.00  144
 24  \w     94.00 167.00   0.50    0.50    --  106.65  57.00  30.00  146
 25  \w    104.00 168.00   0.50    0.50    --  106.65  85.00  64.00  128
;
_diffrn_measurement_device 'four-circle diffractometer'
_diffrn_measurement_device_type 'XtaLAB Synergy, Dualflex, HyPix'
_diffrn_measurement_method '\w scans'
_diffrn_radiation_type CuK\a
_diffrn_radiation_wavelength 1.54184
_diffrn_reflns_av_R_equivalents 0.0495
_diffrn_reflns_av_unetI/netI 0.0405
_diffrn_reflns_Laue_measured_fraction_full 0.996
_diffrn_reflns_Laue_measured_fraction_max 0.945
_diffrn_reflns_limit_h_max 17
_diffrn_reflns_limit_h_min -15
_diffrn_reflns_limit_k_max 25
_diffrn_reflns_limit_k_min -24
_diffrn_reflns_limit_l_max 21
_diffrn_reflns_limit_l_min -20
_diffrn_reflns_number 36306
_diffrn_reflns_point_group_measured_fraction_full 0.996
_diffrn_reflns_point_group_measured_fraction_max 0.945
_diffrn_reflns_theta_full 67.684
_diffrn_reflns_theta_max 76.555
_diffrn_reflns_theta_min 3.237
_exptl_absorpt_coefficient_mu 5.567
_exptl_absorpt_correction_T_max 1.00000
_exptl_absorpt_correction_T_min 0.64284
_exptl_absorpt_correction_type multi-scan
_exptl_absorpt_process_details
;
CrysAlisPro 1.171.42.49 (Rigaku Oxford Diffraction, 2022)
Empirical absorption correction using spherical harmonics,
implemented in SCALE3 ABSPACK scaling algorithm.
;
_exptl_crystal_colour 'clear light red'
_exptl_crystal_colour_lustre clear
_exptl_crystal_colour_modifier light
_exptl_crystal_colour_primary red
_exptl_crystal_density_diffrn 1.233
_exptl_crystal_description block
_exptl_crystal_F_000 1836
_exptl_crystal_size_max 0.09
_exptl_crystal_size_mid 0.06
_exptl_crystal_size_min 0.05
_refine_diff_density_max 1.502
_refine_diff_density_min -0.442
_refine_diff_density_rms 0.080
_refine_ls_extinction_method none
_refine_ls_goodness_of_fit_ref 1.033
_refine_ls_hydrogen_treatment constr
_refine_ls_matrix_type full
_refine_ls_number_parameters 471
_refine_ls_number_reflns 9217
_refine_ls_number_restraints 0
_refine_ls_restrained_S_all 1.033
_refine_ls_R_factor_all 0.0577
_refine_ls_R_factor_gt 0.0499
_refine_ls_shift/su_max 0.001
_refine_ls_shift/su_mean 0.000
_refine_ls_structure_factor_coef Fsqd
_refine_ls_weighting_details 'w=1/[\s^2^(Fo^2^)+(0.0717P)^2^+7.1359P] where P=(Fo^2^+2Fc^2^)/3'
_refine_ls_weighting_scheme calc
_refine_ls_wR_factor_gt 0.1381
_refine_ls_wR_factor_ref 0.1439
_reflns_Friedel_coverage 0.000
_reflns_number_gt 7937
_reflns_number_total 9217
_reflns_threshold_expression 'I > 2\s(I)'
_cod_data_source_file d4dt02057j2.cif
_cod_data_source_block 231208f_auto
_cod_depositor_comments 'Adding full bibliography for 7717003--7717006.cif.'
_cod_database_code 7717005
_shelx_shelxl_version_number 2018/3
_shelx_space_group_comment
;
The symmetry employed for this shelxl refinement is uniquely defined
by the following loop, which should always be used as a source of
symmetry information in preference to the above space-group names.
They are only intended as comments.
;
_shelx_estimated_absorpt_t_max 0.768
_shelx_estimated_absorpt_t_min 0.634
_olex2_refinement_description
;
1. Fixed Uiso
 At 1.2 times of:
  All C(H) groups
 At 1.5 times of:
  All C(H,H,H) groups
2.a Aromatic/amide H refined with riding coordinates:
 C33(H33), C6(H6), C5(H5), C3(H3), C34(H34), C4(H4), C36(H36), C35(H35)
2.b Idealised Me refined as rotating group:
 C21(H21A,H21B,H21C), C18(H18A,H18B,H18C), C22(H22A,H22B,H22C), C24(H24A,H24B,
 H24C), C20(H20A,H20B,H20C), C17(H17A,H17B,H17C), C11(H11A,H11B,H11C), C19(H19A,
 H19B,H19C), C1(H1A,H1B,H1C), C23(H23A,H23B,H23C), C15(H15A,H15B,H15C), C9(H9A,
 H9B,H9C), C13(H13A,H13B,H13C), C12(H12A,H12B,H12C), C27(H27A,H27B,H27C),
 C26(H26A,H26B,H26C), C14(H14A,H14B,H14C), C29(H29A,H29B,H29C), C38(H38A,H38B,
 H38C), C28(H28A,H28B,H28C)
;
_olex2_submission_special_instructions 'No special instructions were received'
_oxdiff_exptl_absorpt_empirical_details
;
Empirical correction (ABSPACK) includes:
- Absorption correction using spherical harmonics
- Frame scaling
;

loop_
_space_group_symop_operation_xyz
'x, y, z'
'-x, y+1/2, -z+1/2'
'-x, -y, -z'
'x, -y-1/2, z-1/2'

loop_
_atom_site_label
_atom_site_type_symbol
_atom_site_fract_x
_atom_site_fract_y
_atom_site_fract_z
_atom_site_U_iso_or_equiv
_atom_site_adp_type
_atom_site_occupancy
_atom_site_site_symmetry_order
_atom_site_calc_flag
_atom_site_refinement_flags_posn
_atom_site_refinement_flags_adp
_atom_site_refinement_flags_occupancy
_atom_site_disorder_assembly
_atom_site_disorder_group
Fe1 Fe 0.74564(3) 0.53010(2) 0.24679(3) 0.02169(12) Uani 1 1 d . . . . .
Cl2 Cl 0.82377(5) 0.47306(3) 0.13903(4) 0.02313(15) Uani 1 1 d . . . . .
P2 P 0.85363(6) 0.47397(4) 0.32294(5) 0.02820(18) Uani 1 1 d . . . . .
Cl1 Cl 0.62216(6) 0.41941(5) 0.39545(5) 0.0396(2) Uani 1 1 d . . . . .
Si1 Si 0.61911(6) 0.47258(4) 0.28316(5) 0.02444(18) Uani 1 1 d . . . . .
P1 P 0.65803(6) 0.57408(4) 0.14510(5) 0.02923(18) Uani 1 1 d . . . . .
Si2 Si 0.82228(6) 0.62236(4) 0.27489(5) 0.02492(18) Uani 1 1 d . . . . .
Cl3 Cl 0.75667(6) 0.71700(4) 0.24367(6) 0.0448(2) Uani 1 1 d . . . . .
N2 N 0.53136(18) 0.41286(13) 0.22935(15) 0.0279(5) Uani 1 1 d . . . . .
N4 N 0.95294(18) 0.65298(13) 0.26638(15) 0.0273(5) Uani 1 1 d . . . . .
N1 N 0.48992(18) 0.50310(14) 0.28621(15) 0.0294(6) Uani 1 1 d . . . . .
N3 N 0.87430(19) 0.65133(13) 0.37480(15) 0.0290(5) Uani 1 1 d . . . . .
C7 C 0.3547(2) 0.44647(17) 0.20517(19) 0.0319(7) Uani 1 1 d . . . . .
C8 C 0.4561(2) 0.45187(16) 0.24200(18) 0.0284(6) Uani 1 1 d . . . . .
C32 C 1.0456(2) 0.69818(17) 0.38775(19) 0.0310(7) Uani 1 1 d . . . . .
C31 C 0.9594(2) 0.66869(15) 0.34315(19) 0.0278(6) Uani 1 1 d . . . . .
C33 C 1.1101(2) 0.65780(19) 0.4309(2) 0.0382(8) Uani 1 1 d . . . . .
H33 H 1.100765 0.611370 0.430179 0.046 Uiso 1 1 calc R U . . .
C6 C 0.3308(2) 0.48771(18) 0.1410(2) 0.0352(7) Uani 1 1 d . . . . .
H6 H 0.377374 0.518859 0.123823 0.042 Uiso 1 1 calc R U . . .
C5 C 0.2852(3) 0.40212(19) 0.2307(2) 0.0387(8) Uani 1 1 d . . . . .
H5 H 0.299999 0.374148 0.275084 0.046 Uiso 1 1 calc R U . . .
C30 C 1.0240(2) 0.66039(17) 0.2027(2) 0.0326(7) Uani 1 1 d . . . . .
C3 C 0.2396(2) 0.48371(18) 0.1019(2) 0.0366(7) Uani 1 1 d . . . . .
H3 H 0.224487 0.512071 0.057955 0.044 Uiso 1 1 calc R U . . .
C16 C 0.5380(2) 0.34859(17) 0.1875(2) 0.0348(7) Uani 1 1 d . . . . .
C34 C 1.0615(3) 0.76570(17) 0.3880(2) 0.0372(7) Uani 1 1 d . . . . .
H34 H 1.018930 0.793658 0.357055 0.045 Uiso 1 1 calc R U . . .
C21 C 0.8600(3) 0.48450(18) 0.4310(2) 0.0385(8) Uani 1 1 d . . . . .
H21A H 0.879158 0.529948 0.444079 0.058 Uiso 1 1 calc R U . . .
H21B H 0.908644 0.453972 0.454838 0.058 Uiso 1 1 calc R U . . .
H21C H 0.795759 0.475237 0.452150 0.058 Uiso 1 1 calc R U . . .
C2 C 0.1697(2) 0.43887(18) 0.1259(2) 0.0370(8) Uani 1 1 d . . . . .
C4 C 0.1941(2) 0.39891(19) 0.1912(2) 0.0398(8) Uani 1 1 d . . . . .
H4 H 0.146980 0.368537 0.209209 0.048 Uiso 1 1 calc R U . . .
C36 C 1.1391(3) 0.7928(2) 0.4332(2) 0.0446(9) Uani 1 1 d . . . . .
H36 H 1.148885 0.839241 0.433411 0.054 Uiso 1 1 calc R U . . .
C18 C 0.5960(3) 0.51517(18) 0.0770(2) 0.0381(8) Uani 1 1 d . . . . .
H18A H 0.643441 0.482645 0.059282 0.057 Uiso 1 1 calc R U . . .
H18B H 0.567442 0.538779 0.030549 0.057 Uiso 1 1 calc R U . . .
H18C H 0.543977 0.492617 0.104739 0.057 Uiso 1 1 calc R U . . .
C22 C 0.9839(2) 0.48789(19) 0.3050(2) 0.0401(8) Uani 1 1 d . . . . .
H22A H 0.995607 0.479821 0.248542 0.060 Uiso 1 1 calc R U . . .
H22B H 1.024126 0.457715 0.338228 0.060 Uiso 1 1 calc R U . . .
H22C H 1.001288 0.533550 0.318529 0.060 Uiso 1 1 calc R U . . .
C24 C 0.7310(3) 0.6469(2) 0.4543(2) 0.0456(9) Uani 1 1 d . . . . .
H24A H 0.690189 0.662660 0.408726 0.068 Uiso 1 1 calc R U . . .
H24B H 0.702181 0.660872 0.504098 0.068 Uiso 1 1 calc R U . . .
H24C H 0.734752 0.598664 0.452843 0.068 Uiso 1 1 calc R U . . .
C20 C 0.8531(3) 0.38426(16) 0.3150(2) 0.0388(8) Uani 1 1 d . . . . .
H20A H 0.792620 0.366848 0.336159 0.058 Uiso 1 1 calc R U . . .
H20B H 0.909673 0.366222 0.345648 0.058 Uiso 1 1 calc R U . . .
H20C H 0.856761 0.371514 0.258781 0.058 Uiso 1 1 calc R U . . .
C17 C 0.5560(3) 0.63017(18) 0.1618(2) 0.0403(8) Uani 1 1 d . . . . .
H17A H 0.506088 0.607129 0.191430 0.060 Uiso 1 1 calc R U . . .
H17B H 0.527322 0.645013 0.110256 0.060 Uiso 1 1 calc R U . . .
H17C H 0.579953 0.668413 0.192637 0.060 Uiso 1 1 calc R U . . .
C11 C 0.5050(3) 0.5884(2) 0.3866(2) 0.0436(9) Uani 1 1 d . . . . .
H11A H 0.555939 0.562078 0.414544 0.065 Uiso 1 1 calc R U . . .
H11B H 0.470425 0.614809 0.425484 0.065 Uiso 1 1 calc R U . . .
H11C H 0.535088 0.617756 0.348284 0.065 Uiso 1 1 calc R U . . .
C25 C 0.8337(3) 0.67579(19) 0.4503(2) 0.0383(8) Uani 1 1 d . . . . .
C10 C 0.4324(2) 0.54265(19) 0.3424(2) 0.0363(8) Uani 1 1 d . . . . .
C37 C 1.2029(3) 0.7522(2) 0.4784(2) 0.0451(9) Uani 1 1 d . . . . .
C19 C 0.7239(3) 0.62052(19) 0.0714(2) 0.0404(8) Uani 1 1 d . . . . .
H19A H 0.751325 0.660671 0.096151 0.061 Uiso 1 1 calc R U . . .
H19B H 0.678820 0.632488 0.026694 0.061 Uiso 1 1 calc R U . . .
H19C H 0.777144 0.593377 0.051837 0.061 Uiso 1 1 calc R U . . .
C1 C 0.0724(3) 0.4336(2) 0.0808(3) 0.0496(10) Uani 1 1 d . . . . .
H1A H 0.069131 0.466151 0.037546 0.074 Uiso 1 1 calc R U . . .
H1B H 0.019589 0.441990 0.117183 0.074 Uiso 1 1 calc R U . . .
H1C H 0.064922 0.389174 0.058246 0.074 Uiso 1 1 calc R U . . .
C35 C 1.1886(3) 0.6848(2) 0.4753(2) 0.0447(9) Uani 1 1 d . . . . .
H35 H 1.232968 0.656487 0.503908 0.054 Uiso 1 1 calc R U . . .
C23 C 0.8952(3) 0.6543(2) 0.5244(2) 0.0535(11) Uani 1 1 d . . . . .
H23A H 0.904416 0.606411 0.523417 0.080 Uiso 1 1 calc R U . . .
H23B H 0.861426 0.666711 0.572545 0.080 Uiso 1 1 calc R U . . .
H23C H 0.959239 0.676181 0.524736 0.080 Uiso 1 1 calc R U . . .
C15 C 0.6457(3) 0.3355(2) 0.1774(3) 0.0454(9) Uani 1 1 d . . . . .
H15A H 0.673312 0.370788 0.145347 0.068 Uiso 1 1 calc R U . . .
H15B H 0.653568 0.293119 0.150237 0.068 Uiso 1 1 calc R U . . .
H15C H 0.680020 0.334066 0.229917 0.068 Uiso 1 1 calc R U . . .
C9 C 0.3521(3) 0.5843(2) 0.3005(2) 0.0513(10) Uani 1 1 d . . . . .
H9A H 0.381529 0.613778 0.261875 0.077 Uiso 1 1 calc R U . . .
H9B H 0.318830 0.610597 0.340169 0.077 Uiso 1 1 calc R U . . .
H9C H 0.304629 0.555251 0.272577 0.077 Uiso 1 1 calc R U . . .
C13 C 0.4827(3) 0.3473(2) 0.1064(3) 0.0538(11) Uani 1 1 d . . . . .
H13A H 0.412969 0.355681 0.113551 0.081 Uiso 1 1 calc R U . . .
H13B H 0.490604 0.304024 0.081532 0.081 Uiso 1 1 calc R U . . .
H13C H 0.508892 0.381529 0.071925 0.081 Uiso 1 1 calc R U . . .
C12 C 0.3850(3) 0.4965(2) 0.4021(2) 0.0526(10) Uani 1 1 d . . . . .
H12A H 0.336799 0.468233 0.373596 0.079 Uiso 1 1 calc R U . . .
H12B H 0.352235 0.522727 0.442066 0.079 Uiso 1 1 calc R U . . .
H12C H 0.435585 0.468924 0.428579 0.079 Uiso 1 1 calc R U . . .
C27 C 0.9846(3) 0.6218(3) 0.1317(3) 0.0615(13) Uani 1 1 d . . . . .
H27A H 0.973683 0.575917 0.147469 0.092 Uiso 1 1 calc R U . . .
H27B H 1.031931 0.623061 0.089478 0.092 Uiso 1 1 calc R U . . .
H27C H 0.922518 0.641215 0.111833 0.092 Uiso 1 1 calc R U . . .
C26 C 0.8250(3) 0.7514(2) 0.4487(3) 0.0573(11) Uani 1 1 d . . . . .
H26A H 0.890605 0.771004 0.449494 0.086 Uiso 1 1 calc R U . . .
H26B H 0.790768 0.766346 0.495590 0.086 Uiso 1 1 calc R U . . .
H26C H 0.788052 0.765133 0.400066 0.086 Uiso 1 1 calc R U . . .
C14 C 0.4976(4) 0.2951(2) 0.2411(3) 0.0580(11) Uani 1 1 d . . . . .
H14A H 0.529930 0.298019 0.294379 0.087 Uiso 1 1 calc R U . . .
H14B H 0.510189 0.251598 0.218145 0.087 Uiso 1 1 calc R U . . .
H14C H 0.426925 0.301276 0.245227 0.087 Uiso 1 1 calc R U . . .
C29 C 1.0313(4) 0.7319(2) 0.1803(3) 0.0720(15) Uani 1 1 d . . . . .
H29A H 0.965435 0.749646 0.168607 0.108 Uiso 1 1 calc R U . . .
H29B H 1.070314 0.736264 0.132949 0.108 Uiso 1 1 calc R U . . .
H29C H 1.062742 0.756559 0.224721 0.108 Uiso 1 1 calc R U . . .
C38 C 1.2857(3) 0.7811(3) 0.5301(3) 0.0715(15) Uani 1 1 d . . . . .
H38A H 1.286061 0.829203 0.523969 0.107 Uiso 1 1 calc R U . . .
H38B H 1.348211 0.763093 0.513598 0.107 Uiso 1 1 calc R U . . .
H38C H 1.276487 0.769845 0.586062 0.107 Uiso 1 1 calc R U . . .
C28 C 1.1247(3) 0.6336(3) 0.2270(3) 0.0678(14) Uani 1 1 d . . . . .
H28A H 1.152272 0.658931 0.272403 0.102 Uiso 1 1 calc R U . . .
H28B H 1.167701 0.637317 0.182013 0.102 Uiso 1 1 calc R U . . .
H28C H 1.118987 0.587110 0.242315 0.102 Uiso 1 1 calc R U . . .

loop_
_atom_site_aniso_label
_atom_site_aniso_U_11
_atom_site_aniso_U_22
_atom_site_aniso_U_33
_atom_site_aniso_U_23
_atom_site_aniso_U_13
_atom_site_aniso_U_12
Fe1 0.0211(2) 0.0218(2) 0.0220(2) -0.00051(17) -0.00040(17) 0.00138(17)
Cl2 0.0209(3) 0.0236(3) 0.0253(3) -0.0041(2) 0.0062(2) 0.0021(2)
P2 0.0264(4) 0.0259(4) 0.0318(4) 0.0029(3) -0.0029(3) 0.0036(3)
Cl1 0.0364(4) 0.0530(5) 0.0291(4) 0.0122(3) -0.0003(3) -0.0022(4)
Si1 0.0227(4) 0.0282(4) 0.0224(4) 0.0007(3) 0.0001(3) -0.0005(3)
P1 0.0283(4) 0.0314(4) 0.0276(4) 0.0043(3) -0.0026(3) -0.0007(3)
Si2 0.0238(4) 0.0226(4) 0.0281(4) -0.0018(3) -0.0021(3) 0.0011(3)
Cl3 0.0420(5) 0.0272(4) 0.0635(6) -0.0037(4) -0.0164(4) 0.0079(3)
N2 0.0243(13) 0.0300(13) 0.0293(13) 0.0005(10) -0.0001(10) -0.0029(10)
N4 0.0245(12) 0.0270(13) 0.0303(13) 0.0002(10) -0.0015(10) -0.0017(10)
N1 0.0257(13) 0.0356(15) 0.0268(13) -0.0030(11) 0.0012(10) 0.0001(11)
N3 0.0265(13) 0.0299(13) 0.0303(13) -0.0058(11) -0.0009(10) -0.0009(10)
C7 0.0264(15) 0.0390(18) 0.0302(16) -0.0046(13) 0.0007(12) -0.0018(13)
C8 0.0267(15) 0.0345(16) 0.0241(14) 0.0030(12) 0.0015(12) -0.0032(12)
C32 0.0278(16) 0.0345(17) 0.0303(16) -0.0003(13) -0.0012(12) -0.0014(13)
C31 0.0265(15) 0.0226(14) 0.0340(16) 0.0005(12) -0.0037(12) 0.0019(11)
C33 0.0329(17) 0.042(2) 0.0387(18) 0.0087(15) -0.0067(14) -0.0018(15)
C6 0.0318(17) 0.0397(19) 0.0339(17) -0.0019(14) 0.0006(13) -0.0025(14)
C5 0.0342(18) 0.044(2) 0.0380(18) 0.0019(15) 0.0003(14) -0.0051(15)
C30 0.0284(16) 0.0356(17) 0.0336(16) 0.0032(13) 0.0003(13) -0.0065(13)
C3 0.0320(17) 0.0436(19) 0.0336(17) -0.0046(15) -0.0057(14) 0.0044(14)
C16 0.0348(18) 0.0296(17) 0.0398(18) -0.0032(14) 0.0007(14) -0.0039(13)
C34 0.0364(18) 0.0340(18) 0.0406(18) -0.0016(14) -0.0040(14) -0.0041(14)
C21 0.0419(19) 0.0395(19) 0.0333(17) 0.0057(14) -0.0075(14) 0.0012(15)
C2 0.0261(16) 0.044(2) 0.0403(18) -0.0154(15) -0.0021(13) 0.0035(14)
C4 0.0277(17) 0.044(2) 0.048(2) -0.0049(16) 0.0039(15) -0.0074(15)
C36 0.043(2) 0.045(2) 0.046(2) -0.0075(17) 0.0018(16) -0.0148(16)
C18 0.0405(19) 0.045(2) 0.0288(16) 0.0021(14) -0.0038(14) -0.0103(15)
C22 0.0285(17) 0.0382(19) 0.053(2) 0.0047(16) -0.0035(15) 0.0049(14)
C24 0.038(2) 0.060(2) 0.0386(19) -0.0174(17) 0.0083(16) -0.0061(17)
C20 0.0401(19) 0.0280(17) 0.048(2) 0.0029(14) -0.0058(16) 0.0064(14)
C17 0.0363(18) 0.0390(19) 0.045(2) 0.0050(15) -0.0041(15) 0.0072(15)
C11 0.0329(18) 0.055(2) 0.0424(19) -0.0183(17) -0.0004(15) 0.0046(16)
C25 0.0368(18) 0.044(2) 0.0345(17) -0.0152(15) 0.0035(14) -0.0030(15)
C10 0.0256(16) 0.053(2) 0.0307(16) -0.0095(15) 0.0043(13) 0.0021(14)
C37 0.0314(18) 0.071(3) 0.0326(17) -0.0040(17) -0.0020(14) -0.0177(17)
C19 0.046(2) 0.044(2) 0.0310(17) 0.0089(15) -0.0049(15) -0.0105(16)
C1 0.0323(19) 0.058(3) 0.058(2) -0.015(2) -0.0071(17) 0.0011(17)
C35 0.0315(18) 0.066(3) 0.0360(18) 0.0109(17) -0.0051(14) -0.0012(17)
C23 0.051(2) 0.078(3) 0.0322(19) -0.0156(19) -0.0007(17) -0.007(2)
C15 0.0363(19) 0.042(2) 0.058(2) -0.0151(18) 0.0032(17) 0.0020(16)
C9 0.0327(19) 0.071(3) 0.049(2) -0.019(2) -0.0035(16) 0.0196(18)
C13 0.064(3) 0.046(2) 0.050(2) -0.0175(18) -0.015(2) 0.002(2)
C12 0.043(2) 0.079(3) 0.0365(19) -0.011(2) 0.0120(16) -0.009(2)
C27 0.057(3) 0.084(3) 0.045(2) -0.020(2) 0.019(2) -0.028(2)
C26 0.058(3) 0.044(2) 0.071(3) -0.030(2) 0.014(2) -0.0027(19)
C14 0.066(3) 0.036(2) 0.073(3) 0.002(2) 0.017(2) -0.0116(19)
C29 0.109(4) 0.041(2) 0.070(3) 0.015(2) 0.039(3) -0.005(2)
C38 0.050(3) 0.118(5) 0.047(2) -0.011(3) -0.006(2) -0.036(3)
C28 0.036(2) 0.116(4) 0.052(3) 0.019(3) 0.0087(19) 0.011(2)

loop_
_atom_type_symbol
_atom_type_description
_atom_type_scat_dispersion_real
_atom_type_scat_dispersion_imag
_atom_type_scat_source
C C 0.0181 0.0091 'International Tables Vol C Tables 4.2.6.8 and 6.1.1.4'
H H 0.0000 0.0000 'International Tables Vol C Tables 4.2.6.8 and 6.1.1.4'
Cl Cl 0.3639 0.7018 'International Tables Vol C Tables 4.2.6.8 and 6.1.1.4'
Fe Fe -1.1336 3.1974 'International Tables Vol C Tables 4.2.6.8 and 6.1.1.4'
N N 0.0311 0.0180 'International Tables Vol C Tables 4.2.6.8 and 6.1.1.4'
P P 0.2955 0.4335 'International Tables Vol C Tables 4.2.6.8 and 6.1.1.4'
Si Si 0.2541 0.3302 'International Tables Vol C Tables 4.2.6.8 and 6.1.1.4'

loop_
_geom_angle_atom_site_label_1
_geom_angle_atom_site_label_2
_geom_angle_atom_site_label_3
_geom_angle
_geom_angle_site_symmetry_1
_geom_angle_site_symmetry_3
_geom_angle_publ_flag
P2 Fe1 Cl2 83.16(3) . . ?
P2 Fe1 P1 165.10(4) . . ?
Si1 Fe1 Cl2 109.34(3) . . ?
Si1 Fe1 P2 94.56(3) . . ?
Si1 Fe1 P1 91.27(3) . . ?
P1 Fe1 Cl2 81.98(3) . . ?
Si2 Fe1 Cl2 110.20(3) . . ?
Si2 Fe1 P2 90.86(3) . . ?
Si2 Fe1 Si1 140.46(4) . . ?
Si2 Fe1 P1 93.35(3) . . ?
C21 P2 Fe1 120.83(12) . . ?
C21 P2 C22 98.10(18) . . ?
C21 P2 C20 100.93(17) . . ?
C22 P2 Fe1 116.74(12) . . ?
C20 P2 Fe1 117.94(12) . . ?
C20 P2 C22 98.14(17) . . ?
Cl1 Si1 Fe1 121.37(4) . . ?
N2 Si1 Fe1 133.96(9) . . ?
N2 Si1 Cl1 94.74(9) . . ?
N1 Si1 Fe1 125.96(9) . . ?
N1 Si1 Cl1 97.01(9) . . ?
N1 Si1 N2 69.42(12) . . ?
C18 P1 Fe1 115.72(12) . . ?
C17 P1 Fe1 121.28(12) . . ?
C17 P1 C18 99.54(18) . . ?
C19 P1 Fe1 117.44(12) . . ?
C19 P1 C18 98.23(16) . . ?
C19 P1 C17 100.69(18) . . ?
Cl3 Si2 Fe1 121.04(4) . . ?
N4 Si2 Fe1 134.91(9) . . ?
N4 Si2 Cl3 94.15(9) . . ?
N3 Si2 Fe1 128.08(9) . . ?
N3 Si2 Cl3 94.25(9) . . ?
N3 Si2 N4 69.31(11) . . ?
C8 N2 Si1 91.2(2) . . ?
C8 N2 C16 131.7(3) . . ?
C16 N2 Si1 137.0(2) . . ?
C31 N4 Si2 91.58(19) . . ?
C31 N4 C30 131.1(3) . . ?
C30 N4 Si2 137.3(2) . . ?
C8 N1 Si1 91.8(2) . . ?
C8 N1 C10 125.9(3) . . ?
C10 N1 Si1 136.1(2) . . ?
C31 N3 Si2 91.68(19) . . ?
C31 N3 C25 127.5(3) . . ?
C25 N3 Si2 136.0(2) . . ?
C6 C7 C8 117.2(3) . . ?
C5 C7 C8 123.6(3) . . ?
C5 C7 C6 119.1(3) . . ?
N2 C8 N1 107.4(3) . . ?
N2 C8 C7 127.1(3) . . ?
N1 C8 C7 125.0(3) . . ?
C33 C32 C31 119.7(3) . . ?
C33 C32 C34 119.1(3) . . ?
C34 C32 C31 121.2(3) . . ?
N4 C31 N3 107.4(3) . . ?
N4 C31 C32 126.9(3) . . ?
N3 C31 C32 125.7(3) . . ?
C32 C33 H33 119.8 . . ?
C32 C33 C35 120.3(4) . . ?
C35 C33 H33 119.8 . . ?
C7 C6 H6 119.8 . . ?
C3 C6 C7 120.5(3) . . ?
C3 C6 H6 119.8 . . ?
C7 C5 H5 120.2 . . ?
C4 C5 C7 119.7(3) . . ?
C4 C5 H5 120.2 . . ?
N4 C30 C27 107.1(3) . . ?
N4 C30 C29 109.3(3) . . ?
N4 C30 C28 112.7(3) . . ?
C27 C30 C28 108.3(4) . . ?
C29 C30 C27 109.2(4) . . ?
C29 C30 C28 110.1(4) . . ?
C6 C3 H3 119.4 . . ?
C6 C3 C2 121.1(3) . . ?
C2 C3 H3 119.4 . . ?
N2 C16 C15 106.7(3) . . ?
N2 C16 C13 113.4(3) . . ?
N2 C16 C14 108.3(3) . . ?
C15 C16 C13 110.1(3) . . ?
C15 C16 C14 108.7(3) . . ?
C13 C16 C14 109.6(3) . . ?
C32 C34 H34 119.7 . . ?
C32 C34 C36 120.6(3) . . ?
C36 C34 H34 119.7 . . ?
P2 C21 H21A 109.5 . . ?
P2 C21 H21B 109.5 . . ?
P2 C21 H21C 109.5 . . ?
H21A C21 H21B 109.5 . . ?
H21A C21 H21C 109.5 . . ?
H21B C21 H21C 109.5 . . ?
C3 C2 C1 120.3(4) . . ?
C4 C2 C3 117.7(3) . . ?
C4 C2 C1 122.0(3) . . ?
C5 C4 C2 121.9(3) . . ?
C5 C4 H4 119.1 . . ?
C2 C4 H4 119.1 . . ?
C34 C36 H36 119.9 . . ?
C34 C36 C37 120.3(4) . . ?
C37 C36 H36 119.9 . . ?
P1 C18 H18A 109.5 . . ?
P1 C18 H18B 109.5 . . ?
P1 C18 H18C 109.5 . . ?
H18A C18 H18B 109.5 . . ?
H18A C18 H18C 109.5 . . ?
H18B C18 H18C 109.5 . . ?
P2 C22 H22A 109.5 . . ?
P2 C22 H22B 109.5 . . ?
P2 C22 H22C 109.5 . . ?
H22A C22 H22B 109.5 . . ?
H22A C22 H22C 109.5 . . ?
H22B C22 H22C 109.5 . . ?
H24A C24 H24B 109.5 . . ?
H24A C24 H24C 109.5 . . ?
H24B C24 H24C 109.5 . . ?
C25 C24 H24A 109.5 . . ?
C25 C24 H24B 109.5 . . ?
C25 C24 H24C 109.5 . . ?
P2 C20 H20A 109.5 . . ?
P2 C20 H20B 109.5 . . ?
P2 C20 H20C 109.5 . . ?
H20A C20 H20B 109.5 . . ?
H20A C20 H20C 109.5 . . ?
H20B C20 H20C 109.5 . . ?
P1 C17 H17A 109.5 . . ?
P1 C17 H17B 109.5 . . ?
P1 C17 H17C 109.5 . . ?
H17A C17 H17B 109.5 . . ?
H17A C17 H17C 109.5 . . ?
H17B C17 H17C 109.5 . . ?
H11A C11 H11B 109.5 . . ?
H11A C11 H11C 109.5 . . ?
H11B C11 H11C 109.5 . . ?
C10 C11 H11A 109.5 . . ?
C10 C11 H11B 109.5 . . ?
C10 C11 H11C 109.5 . . ?
N3 C25 C24 106.8(3) . . ?
N3 C25 C23 112.5(3) . . ?
N3 C25 C26 110.4(3) . . ?
C24 C25 C23 109.1(3) . . ?
C24 C25 C26 108.2(3) . . ?
C23 C25 C26 109.6(3) . . ?
N1 C10 C11 106.6(3) . . ?
N1 C10 C9 113.2(3) . . ?
N1 C10 C12 109.5(3) . . ?
C11 C10 C9 108.9(3) . . ?
C11 C10 C12 109.8(3) . . ?
C9 C10 C12 108.7(3) . . ?
C36 C37 C38 120.9(4) . . ?
C35 C37 C36 118.6(3) . . ?
C35 C37 C38 120.4(4) . . ?
P1 C19 H19A 109.5 . . ?
P1 C19 H19B 109.5 . . ?
P1 C19 H19C 109.5 . . ?
H19A C19 H19B 109.5 . . ?
H19A C19 H19C 109.5 . . ?
H19B C19 H19C 109.5 . . ?
C2 C1 H1A 109.5 . . ?
C2 C1 H1B 109.5 . . ?
C2 C1 H1C 109.5 . . ?
H1A C1 H1B 109.5 . . ?
H1A C1 H1C 109.5 . . ?
H1B C1 H1C 109.5 . . ?
C33 C35 H35 119.5 . . ?
C37 C35 C33 121.0(4) . . ?
C37 C35 H35 119.5 . . ?
C25 C23 H23A 109.5 . . ?
C25 C23 H23B 109.5 . . ?
C25 C23 H23C 109.5 . . ?
H23A C23 H23B 109.5 . . ?
H23A C23 H23C 109.5 . . ?
H23B C23 H23C 109.5 . . ?
C16 C15 H15A 109.5 . . ?
C16 C15 H15B 109.5 . . ?
C16 C15 H15C 109.5 . . ?
H15A C15 H15B 109.5 . . ?
H15A C15 H15C 109.5 . . ?
H15B C15 H15C 109.5 . . ?
C10 C9 H9A 109.5 . . ?
C10 C9 H9B 109.5 . . ?
C10 C9 H9C 109.5 . . ?
H9A C9 H9B 109.5 . . ?
H9A C9 H9C 109.5 . . ?
H9B C9 H9C 109.5 . . ?
C16 C13 H13A 109.5 . . ?
C16 C13 H13B 109.5 . . ?
C16 C13 H13C 109.5 . . ?
H13A C13 H13B 109.5 . . ?
H13A C13 H13C 109.5 . . ?
H13B C13 H13C 109.5 . . ?
C10 C12 H12A 109.5 . . ?
C10 C12 H12B 109.5 . . ?
C10 C12 H12C 109.5 . . ?
H12A C12 H12B 109.5 . . ?
H12A C12 H12C 109.5 . . ?
H12B C12 H12C 109.5 . . ?
C30 C27 H27A 109.5 . . ?
C30 C27 H27B 109.5 . . ?
C30 C27 H27C 109.5 . . ?
H27A C27 H27B 109.5 . . ?
H27A C27 H27C 109.5 . . ?
H27B C27 H27C 109.5 . . ?
C25 C26 H26A 109.5 . . ?
C25 C26 H26B 109.5 . . ?
C25 C26 H26C 109.5 . . ?
H26A C26 H26B 109.5 . . ?
H26A C26 H26C 109.5 . . ?
H26B C26 H26C 109.5 . . ?
C16 C14 H14A 109.5 . . ?
C16 C14 H14B 109.5 . . ?
C16 C14 H14C 109.5 . . ?
H14A C14 H14B 109.5 . . ?
H14A C14 H14C 109.5 . . ?
H14B C14 H14C 109.5 . . ?
C30 C29 H29A 109.5 . . ?
C30 C29 H29B 109.5 . . ?
C30 C29 H29C 109.5 . . ?
H29A C29 H29B 109.5 . . ?
H29A C29 H29C 109.5 . . ?
H29B C29 H29C 109.5 . . ?
C37 C38 H38A 109.5 . . ?
C37 C38 H38B 109.5 . . ?
C37 C38 H38C 109.5 . . ?
H38A C38 H38B 109.5 . . ?
H38A C38 H38C 109.5 . . ?
H38B C38 H38C 109.5 . . ?
C30 C28 H28A 109.5 . . ?
C30 C28 H28B 109.5 . . ?
C30 C28 H28C 109.5 . . ?
H28A C28 H28B 109.5 . . ?
H28A C28 H28C 109.5 . . ?
H28B C28 H28C 109.5 . . ?

loop_
_geom_bond_atom_site_label_1
_geom_bond_atom_site_label_2
_geom_bond_distance
_geom_bond_site_symmetry_2
_geom_bond_publ_flag
Fe1 Cl2 2.4316(7) . ?
Fe1 P2 2.2213(9) . ?
Fe1 Si1 2.1943(9) . ?
Fe1 P1 2.2254(9) . ?
Fe1 Si2 2.1846(9) . ?
P2 C21 1.822(4) . ?
P2 C22 1.840(4) . ?
P2 C20 1.824(3) . ?
Cl1 Si1 2.1680(11) . ?
Si1 N2 1.903(3) . ?
Si1 N1 1.873(3) . ?
P1 C18 1.834(3) . ?
P1 C17 1.830(4) . ?
P1 C19 1.823(4) . ?
Si2 Cl3 2.1720(11) . ?
Si2 N4 1.902(3) . ?
Si2 N3 1.884(3) . ?
N2 C8 1.322(4) . ?
N2 C16 1.485(4) . ?
N4 C31 1.325(4) . ?
N4 C30 1.482(4) . ?
N1 C8 1.346(4) . ?
N1 C10 1.488(4) . ?
N3 C31 1.346(4) . ?
N3 C25 1.489(4) . ?
C7 C8 1.495(4) . ?
C7 C6 1.390(5) . ?
C7 C5 1.390(5) . ?
C32 C31 1.492(4) . ?
C32 C33 1.383(5) . ?
C32 C34 1.386(5) . ?
C33 H33 0.9500 . ?
C33 C35 1.389(5) . ?
C6 H6 0.9500 . ?
C6 C3 1.384(5) . ?
C5 H5 0.9500 . ?
C5 C4 1.385(5) . ?
C30 C27 1.504(5) . ?
C30 C29 1.503(5) . ?
C30 C28 1.518(5) . ?
C3 H3 0.9500 . ?
C3 C2 1.391(5) . ?
C16 C15 1.512(5) . ?
C16 C13 1.526(5) . ?
C16 C14 1.528(5) . ?
C34 H34 0.9500 . ?
C34 C36 1.389(5) . ?
C21 H21A 0.9800 . ?
C21 H21B 0.9800 . ?
C21 H21C 0.9800 . ?
C2 C4 1.390(5) . ?
C2 C1 1.505(5) . ?
C4 H4 0.9500 . ?
C36 H36 0.9500 . ?
C36 C37 1.398(6) . ?
C18 H18A 0.9800 . ?
C18 H18B 0.9800 . ?
C18 H18C 0.9800 . ?
C22 H22A 0.9800 . ?
C22 H22B 0.9800 . ?
C22 H22C 0.9800 . ?
C24 H24A 0.9800 . ?
C24 H24B 0.9800 . ?
C24 H24C 0.9800 . ?
C24 C25 1.524(5) . ?
C20 H20A 0.9800 . ?
C20 H20B 0.9800 . ?
C20 H20C 0.9800 . ?
C17 H17A 0.9800 . ?
C17 H17B 0.9800 . ?
C17 H17C 0.9800 . ?
C11 H11A 0.9800 . ?
C11 H11B 0.9800 . ?
C11 H11C 0.9800 . ?
C11 C10 1.526(5) . ?
C25 C23 1.532(5) . ?
C25 C26 1.538(6) . ?
C10 C9 1.530(5) . ?
C10 C12 1.534(6) . ?
C37 C35 1.381(6) . ?
C37 C38 1.512(5) . ?
C19 H19A 0.9800 . ?
C19 H19B 0.9800 . ?
C19 H19C 0.9800 . ?
C1 H1A 0.9800 . ?
C1 H1B 0.9800 . ?
C1 H1C 0.9800 . ?
C35 H35 0.9500 . ?
C23 H23A 0.9800 . ?
C23 H23B 0.9800 . ?
C23 H23C 0.9800 . ?
C15 H15A 0.9800 . ?
C15 H15B 0.9800 . ?
C15 H15C 0.9800 . ?
C9 H9A 0.9800 . ?
C9 H9B 0.9800 . ?
C9 H9C 0.9800 . ?
C13 H13A 0.9800 . ?
C13 H13B 0.9800 . ?
C13 H13C 0.9800 . ?
C12 H12A 0.9800 . ?
C12 H12B 0.9800 . ?
C12 H12C 0.9800 . ?
C27 H27A 0.9800 . ?
C27 H27B 0.9800 . ?
C27 H27C 0.9800 . ?
C26 H26A 0.9800 . ?
C26 H26B 0.9800 . ?
C26 H26C 0.9800 . ?
C14 H14A 0.9800 . ?
C14 H14B 0.9800 . ?
C14 H14C 0.9800 . ?
C29 H29A 0.9800 . ?
C29 H29B 0.9800 . ?
C29 H29C 0.9800 . ?
C38 H38A 0.9800 . ?
C38 H38B 0.9800 . ?
C38 H38C 0.9800 . ?
C28 H28A 0.9800 . ?
C28 H28B 0.9800 . ?
C28 H28C 0.9800 . ?

loop_
_geom_torsion_atom_site_label_1
_geom_torsion_atom_site_label_2
_geom_torsion_atom_site_label_3
_geom_torsion_atom_site_label_4
_geom_torsion
_geom_torsion_site_symmetry_1
_geom_torsion_site_symmetry_2
_geom_torsion_site_symmetry_3
_geom_torsion_site_symmetry_4
_geom_torsion_publ_flag
Fe1 Si1 N1 C8 127.67(17) . . . . ?
Fe1 Si1 N1 C10 -80.9(3) . . . . ?
Fe1 Si2 N3 C31 132.83(16) . . . . ?
Fe1 Si2 N3 C25 -72.1(3) . . . . ?
Cl1 Si1 N1 C8 -94.83(18) . . . . ?
Cl1 Si1 N1 C10 56.6(3) . . . . ?
Si1 N2 C8 N1 -3.3(2) . . . . ?
Si1 N2 C8 C7 168.6(3) . . . . ?
Si1 N2 C16 C15 -10.7(4) . . . . ?
Si1 N2 C16 C13 -132.0(3) . . . . ?
Si1 N2 C16 C14 106.1(4) . . . . ?
Si1 N1 C8 N2 3.4(2) . . . . ?
Si1 N1 C8 C7 -168.8(3) . . . . ?
Si1 N1 C10 C11 28.6(5) . . . . ?
Si1 N1 C10 C9 148.3(3) . . . . ?
Si1 N1 C10 C12 -90.1(4) . . . . ?
Si2 N4 C31 N3 1.8(2) . . . . ?
Si2 N4 C31 C32 -180.0(3) . . . . ?
Si2 N4 C30 C27 -13.4(5) . . . . ?
Si2 N4 C30 C29 104.8(4) . . . . ?
Si2 N4 C30 C28 -132.4(4) . . . . ?
Si2 N3 C31 N4 -1.9(2) . . . . ?
Si2 N3 C31 C32 179.9(3) . . . . ?
Si2 N3 C25 C24 25.8(5) . . . . ?
Si2 N3 C25 C23 145.5(3) . . . . ?
Si2 N3 C25 C26 -91.6(4) . . . . ?
Cl3 Si2 N3 C31 -91.51(18) . . . . ?
Cl3 Si2 N3 C25 63.6(3) . . . . ?
N2 Si1 N1 C8 -2.39(18) . . . . ?
N2 Si1 N1 C10 149.0(4) . . . . ?
N4 Si2 N3 C31 1.32(18) . . . . ?
N4 Si2 N3 C25 156.4(4) . . . . ?
C7 C6 C3 C2 0.3(5) . . . . ?
C7 C5 C4 C2 0.2(6) . . . . ?
C8 N2 C16 C15 168.1(3) . . . . ?
C8 N2 C16 C13 46.7(5) . . . . ?
C8 N2 C16 C14 -75.1(4) . . . . ?
C8 N1 C10 C11 172.4(3) . . . . ?
C8 N1 C10 C9 -67.9(4) . . . . ?
C8 N1 C10 C12 53.6(4) . . . . ?
C8 C7 C6 C3 177.5(3) . . . . ?
C8 C7 C5 C4 -177.7(3) . . . . ?
C32 C33 C35 C37 1.1(6) . . . . ?
C32 C34 C36 C37 0.7(6) . . . . ?
C31 N4 C30 C27 168.8(4) . . . . ?
C31 N4 C30 C29 -72.9(5) . . . . ?
C31 N4 C30 C28 49.8(5) . . . . ?
C31 N3 C25 C24 173.8(3) . . . . ?
C31 N3 C25 C23 -66.5(5) . . . . ?
C31 N3 C25 C26 56.3(5) . . . . ?
C31 C32 C33 C35 -177.4(3) . . . . ?
C31 C32 C34 C36 176.6(3) . . . . ?
C33 C32 C31 N4 -96.8(4) . . . . ?
C33 C32 C31 N3 81.1(4) . . . . ?
C33 C32 C34 C36 -2.2(5) . . . . ?
C6 C7 C8 N2 -99.6(4) . . . . ?
C6 C7 C8 N1 71.0(4) . . . . ?
C6 C7 C5 C4 1.1(5) . . . . ?
C6 C3 C2 C4 0.9(5) . . . . ?
C6 C3 C2 C1 -177.8(3) . . . . ?
C5 C7 C8 N2 79.3(4) . . . . ?
C5 C7 C8 N1 -110.1(4) . . . . ?
C5 C7 C6 C3 -1.4(5) . . . . ?
C30 N4 C31 N3 -179.7(3) . . . . ?
C30 N4 C31 C32 -1.5(5) . . . . ?
C3 C2 C4 C5 -1.2(5) . . . . ?
C16 N2 C8 N1 177.5(3) . . . . ?
C16 N2 C8 C7 -10.5(5) . . . . ?
C34 C32 C31 N4 84.5(4) . . . . ?
C34 C32 C31 N3 -97.7(4) . . . . ?
C34 C32 C33 C35 1.4(5) . . . . ?
C34 C36 C37 C35 1.7(6) . . . . ?
C34 C36 C37 C38 -177.9(4) . . . . ?
C36 C37 C35 C33 -2.6(6) . . . . ?
C25 N3 C31 N4 -160.2(3) . . . . ?
C25 N3 C31 C32 21.6(5) . . . . ?
C10 N1 C8 N2 -152.4(3) . . . . ?
C10 N1 C8 C7 35.4(5) . . . . ?
C1 C2 C4 C5 177.5(3) . . . . ?
C38 C37 C35 C33 177.1(4) . . . . ?
